data_7710771
loop_
_publ_author_name
'Taimisto, Marjaana'
'Bajorek, Tom'
'Rautiainen, J. Mikko'
'Pakkanen, Tapani A.'
'Oilunkaniemi, Raija'
'Laitinen, Risto S.'

_publ_section_title
;
 Experimental and computational investigation on the formation pathway of
 [RuCl<sub>2</sub>(CO)<sub>2</sub>(ERR')<sub>2</sub>] (E = S, Se, Te; R,
 R' = Me, Ph) from [RuCl<sub>2</sub>(CO)<sub>3</sub>]<sub>2</sub> and
 ERR'.
;
_journal_name_full 'Dalton transactions (Cambridge, England : 2003)'
_journal_paper_doi 10.1039/d2dt02018a
_journal_year 2022
_chemical_formula_sum 'C5 H6 Cl2 O3 Ru Se'
_chemical_formula_weight 365.03
_chemical_name_systematic
;
Tricarbonyldichlorido(dimethylselane)ruthenium
;
_chemical_properties_physical Air-sensitive,Moisture-sensitive,Light-sensitive
_space_group_crystal_system monoclinic
_space_group_IT_number 14
_space_group_name_Hall '-P 2yn'
_space_group_name_H-M_alt 'P 1 21/n 1'
_atom_sites_solution_hydrogens geom
_atom_sites_solution_primary direct
_atom_sites_solution_secondary difmap
_audit_creation_method SHELXL-2016/6
_audit_update_record
;
2022-02-16 deposited with the CCDC.	2022-07-12 downloaded from the CCDC.
;
_cell_angle_alpha 90
_cell_angle_beta 102.04(3)
_cell_angle_gamma 90
_cell_formula_units_Z 4
_cell_length_a 6.1101(12)
_cell_length_b 16.755(3)
_cell_length_c 10.176(2)
_cell_measurement_reflns_used 1986
_cell_measurement_temperature 150(2)
_cell_measurement_theta_max 27.480
_cell_measurement_theta_min 3.178
_cell_volume 1018.8(4)
_computing_cell_refinement 'DENZO-SMN (Otwinowski & Minor, 1997)'
_computing_data_collection 'COLLECT (Bruker, 2008)'
_computing_data_reduction 'DENZO-SMN (Otwinowski & Minor, 1997)'
_computing_molecular_graphics 'DIAMOND (Brandenburg, 2006)'
_computing_publication_material 'WinGX (Farrugia, 1999)'
_computing_structure_refinement 'SHELXL-2016/6 (Sheldrick, 2016)'
_computing_structure_solution 'SHELXL-2016/6 (Sheldrick, 2016)'
_diffrn_ambient_temperature 150(2)
_diffrn_measured_fraction_theta_full 0.991
_diffrn_measured_fraction_theta_max 0.988
_diffrn_measurement_device_type 'Bruker Nonius Kappaccd'
_diffrn_measurement_method '\f scans, and \w scans with \k offsets'
_diffrn_radiation_type MoK\a
_diffrn_radiation_wavelength 0.71073
_diffrn_reflns_av_R_equivalents 0.0473
_diffrn_reflns_av_unetI/netI 0.0544
_diffrn_reflns_Laue_measured_fraction_full 0.991
_diffrn_reflns_Laue_measured_fraction_max 0.988
_diffrn_reflns_limit_h_max 7
_diffrn_reflns_limit_h_min -7
_diffrn_reflns_limit_k_max 21
_diffrn_reflns_limit_k_min -19
_diffrn_reflns_limit_l_max 13
_diffrn_reflns_limit_l_min -13
_diffrn_reflns_number 3882
_diffrn_reflns_point_group_measured_fraction_full 0.991
_diffrn_reflns_point_group_measured_fraction_max 0.988
_diffrn_reflns_theta_full 25.242
_diffrn_reflns_theta_max 27.480
_diffrn_reflns_theta_min 3.178
_diffrn_source 'fine-focus sealed tube'
_exptl_absorpt_coefficient_mu 5.600
_exptl_absorpt_correction_T_max 0.9155
_exptl_absorpt_correction_T_min 0.6024
_exptl_absorpt_correction_type multi-scan
_exptl_absorpt_process_details 'XPREP in SHELXTL (Sheldrick 2008)'
_exptl_crystal_colour colourless
_exptl_crystal_density_diffrn 2.380
_exptl_crystal_description block
_exptl_crystal_F_000 688
_exptl_crystal_recrystallization_method 'Re-crystallisation from solvent: dichloromethane/hexane'
_exptl_crystal_size_max 0.350
_exptl_crystal_size_mid 0.150
_exptl_crystal_size_min 0.150
_refine_diff_density_max 0.892
_refine_diff_density_min -1.033
_refine_diff_density_rms 0.212
_refine_ls_extinction_coef 0.0105(10)
_refine_ls_extinction_expression Fc^*^=kFc[1+0.001xFc^2^\l^3^/sin(2\q)]^-1/4^
_refine_ls_extinction_method 'SHELXL-2016/6 (Sheldrick 2016)'
_refine_ls_goodness_of_fit_ref 1.036
_refine_ls_hydrogen_treatment constr
_refine_ls_matrix_type full
_refine_ls_number_parameters 112
_refine_ls_number_reflns 2305
_refine_ls_number_restraints 0
_refine_ls_restrained_S_all 1.036
_refine_ls_R_factor_all 0.0450
_refine_ls_R_factor_gt 0.0379
_refine_ls_shift/su_max 0.001
_refine_ls_shift/su_mean 0.000
_refine_ls_structure_factor_coef Fsqd
_refine_ls_weighting_details 'w=1/[\s^2^(Fo^2^)+(0.0591P)^2^] where P=(Fo^2^+2Fc^2^)/3'
_refine_ls_weighting_scheme calc
_refine_ls_wR_factor_gt 0.0929
_refine_ls_wR_factor_ref 0.0968
_reflns_Friedel_coverage 0.000
_reflns_number_gt 1986
_reflns_number_total 2305
_reflns_threshold_expression 'I > 2\s(I)'
_cod_data_source_file d2dt02018a2.cif
_cod_data_source_block cmpd12
_cod_original_cell_volume 1018.9(4)
_cod_original_sg_symbol_H-M 'P 21/n'
_cod_database_code 7710771
_shelx_shelxl_version_number 2016/6
_shelx_space_group_comment
;
The symmetry employed for this shelxl refinement is uniquely defined
by the following loop, which should always be used as a source of
symmetry information in preference to the above space-group names.
They are only intended as comments.
;
_shelx_estimated_absorpt_t_min 0.245
_shelx_estimated_absorpt_t_max 0.487

loop_
_space_group_symop_operation_xyz
'x, y, z'
'-x+1/2, y+1/2, -z+1/2'
'-x, -y, -z'
'x-1/2, -y-1/2, z-1/2'

loop_
_atom_site_label
_atom_site_type_symbol
_atom_site_fract_x
_atom_site_fract_y
_atom_site_fract_z
_atom_site_U_iso_or_equiv
_atom_site_adp_type
_atom_site_occupancy
_atom_site_site_symmetry_order
_atom_site_calc_flag
_atom_site_refinement_flags_posn
_atom_site_refinement_flags_adp
_atom_site_refinement_flags_occupancy
_atom_site_disorder_assembly
_atom_site_disorder_group
Ru1 Ru 0.11432(5) 0.84297(2) 0.33678(3) 0.01604(15) Uani 1 1 d . . . . .
Se1 Se 0.27425(6) 0.97961(2) 0.29961(4) 0.01857(16) Uani 1 1 d . . . . .
Cl1 Cl -0.10561(16) 0.84523(6) 0.10956(10) 0.0226(2) Uani 1 1 d . . . . .
Cl2 Cl -0.18474(15) 0.90697(7) 0.41886(11) 0.0262(3) Uani 1 1 d . . . . .
O1 O 0.4598(5) 0.7537(2) 0.2183(4) 0.0332(7) Uani 1 1 d . . . . .
O2 O 0.4016(5) 0.8549(2) 0.6179(3) 0.0309(7) Uani 1 1 d . . . . .
O3 O -0.1093(5) 0.6874(2) 0.4003(3) 0.0334(7) Uani 1 1 d . . . . .
C1 C 0.3357(7) 0.7895(3) 0.2643(4) 0.0233(9) Uani 1 1 d . . . . .
C2 C 0.2948(7) 0.8480(2) 0.5132(5) 0.0239(9) Uani 1 1 d . . . . .
C3 C -0.0242(6) 0.7437(3) 0.3753(4) 0.0231(9) Uani 1 1 d . . . . .
C111 C 0.0101(7) 1.0418(3) 0.2240(5) 0.0281(10) Uani 1 1 d . . . . .
H11A H 0.055101 1.091397 0.185909 0.042 Uiso 1 1 calc R U . . .
H11B H -0.071274 1.054572 0.294771 0.042 Uiso 1 1 calc R U . . .
H11C H -0.086951 1.010936 0.153223 0.042 Uiso 1 1 calc R U . . .
C121 C 0.3790(7) 0.9669(3) 0.1337(5) 0.0263(10) Uani 1 1 d . . . . .
H12A H 0.260499 0.942820 0.065420 0.040 Uiso 1 1 calc R U . . .
H12B H 0.511140 0.932277 0.149413 0.040 Uiso 1 1 calc R U . . .
H12C H 0.418392 1.019257 0.102375 0.040 Uiso 1 1 calc R U . . .

loop_
_atom_site_aniso_label
_atom_site_aniso_U_11
_atom_site_aniso_U_22
_atom_site_aniso_U_33
_atom_site_aniso_U_23
_atom_site_aniso_U_13
_atom_site_aniso_U_12
Ru1 0.0150(2) 0.0178(2) 0.0149(2) 0.00098(12) 0.00203(13) -0.00009(10)
Se1 0.0191(3) 0.0182(2) 0.0180(2) -0.00031(15) 0.00297(16) -0.00111(14)
Cl1 0.0233(5) 0.0256(6) 0.0170(5) -0.0012(4) -0.0005(4) -0.0016(3)
Cl2 0.0205(5) 0.0360(6) 0.0233(5) -0.0047(4) 0.0072(4) 0.0023(4)
O1 0.0279(15) 0.0297(18) 0.0448(19) -0.0044(16) 0.0139(14) 0.0052(13)
O2 0.0351(18) 0.0336(18) 0.0202(17) 0.0020(14) -0.0027(13) -0.0055(13)
O3 0.0363(17) 0.0305(18) 0.0306(18) 0.0063(15) 0.0006(14) -0.0106(14)
C1 0.024(2) 0.022(2) 0.022(2) 0.0013(18) -0.0004(16) -0.0007(16)
C2 0.026(2) 0.019(2) 0.027(3) 0.0014(17) 0.0077(18) -0.0034(15)
C3 0.026(2) 0.027(2) 0.014(2) 0.0021(18) -0.0007(16) 0.0004(17)
C111 0.030(2) 0.022(2) 0.031(3) 0.0041(19) 0.0025(19) 0.0065(16)
C121 0.029(2) 0.027(2) 0.026(2) 0.0033(19) 0.0120(18) -0.0003(16)

loop_
_atom_type_symbol
_atom_type_description
_atom_type_scat_dispersion_real
_atom_type_scat_dispersion_imag
_atom_type_scat_source
C C 0.0033 0.0016 'International Tables Vol C Tables 4.2.6.8 and 6.1.1.4'
H H 0.0000 0.0000 'International Tables Vol C Tables 4.2.6.8 and 6.1.1.4'
O O 0.0106 0.0060 'International Tables Vol C Tables 4.2.6.8 and 6.1.1.4'
Cl Cl 0.1484 0.1585 'International Tables Vol C Tables 4.2.6.8 and 6.1.1.4'
Se Se -0.0929 2.2259 'International Tables Vol C Tables 4.2.6.8 and 6.1.1.4'
Ru Ru -1.2594 0.8363 'International Tables Vol C Tables 4.2.6.8 and 6.1.1.4'

loop_
_geom_angle_atom_site_label_1
_geom_angle_atom_site_label_2
_geom_angle_atom_site_label_3
_geom_angle
_geom_angle_site_symmetry_1
_geom_angle_site_symmetry_3
_geom_angle_publ_flag
C1 Ru1 C2 93.88(19) . . ?
C1 Ru1 C3 92.87(18) . . ?
C2 Ru1 C3 92.23(17) . . ?
C1 Ru1 Cl2 176.50(13) . . ?
C2 Ru1 Cl2 89.16(14) . . ?
C3 Ru1 Cl2 85.27(13) . . ?
C1 Ru1 Cl1 86.27(13) . . ?
C2 Ru1 Cl1 176.16(13) . . ?
C3 Ru1 Cl1 91.59(11) . . ?
Cl2 Ru1 Cl1 90.81(4) . . ?
C1 Ru1 Se1 92.30(13) . . ?
C2 Ru1 Se1 86.29(12) . . ?
C3 Ru1 Se1 174.71(13) . . ?
Cl2 Ru1 Se1 89.63(3) . . ?
Cl1 Ru1 Se1 89.87(3) . . ?
C121 Se1 C111 96.4(2) . . ?
C121 Se1 Ru1 103.73(14) . . ?
C111 Se1 Ru1 103.21(14) . . ?
O3 C3 Ru1 177.5(4) . . ?
O2 C2 Ru1 176.8(4) . . ?
O1 C1 Ru1 175.8(4) . . ?

loop_
_geom_bond_atom_site_label_1
_geom_bond_atom_site_label_2
_geom_bond_distance
_geom_bond_site_symmetry_2
_geom_bond_publ_flag
Ru1 C1 1.895(4) . ?
Ru1 C2 1.903(5) . ?
Ru1 C3 1.944(5) . ?
Ru1 Cl2 2.4132(11) . ?
Ru1 Cl1 2.4202(13) . ?
Ru1 Se1 2.5483(7) . ?
Se1 C121 1.938(5) . ?
Se1 C111 1.941(4) . ?
O3 C3 1.130(5) . ?
O2 C2 1.133(6) . ?
O1 C1 1.141(5) . ?
